data_7123364
loop_
_publ_author_name
'Matsuya, Yuji'
'Kohyama, Aki'
'Koresawa, Eri'
'Tsuge, Kiyoshi'

_publ_section_title
;
 Facile o-Quinodimethane Formation from Benzocyclobutenes Triggered by
 Staudinger Reaction at Ambient Temperature
;
_journal_name_full 'Chemical Communications'
_journal_paper_doi 10.1039/C9CC01679A
_journal_year 2019
_chemical_formula_moiety 'C30 H33 B F4 N O4 P'
_chemical_formula_sum 'C30 H33 B F4 N O4 P'
_chemical_formula_weight 589.37
_space_group_crystal_system orthorhombic
_space_group_IT_number 61
_space_group_name_Hall '-P 2ac 2ab'
_space_group_name_H-M_alt 'P b c a'
_symmetry_space_group_name_Hall '-P 2ac 2ab'
_symmetry_space_group_name_H-M 'P b c a'
_atom_sites_solution_hydrogens geom
_atom_sites_solution_primary direct
_atom_sites_solution_secondary difmap
_audit_update_record
;
2019-02-28 deposited with the CCDC.    2019-04-30 downloaded from the CCDC.
;
_cell_angle_alpha 90.0000
_cell_angle_beta 90.0000
_cell_angle_gamma 90.0000
_cell_formula_units_Z 8
_cell_length_a 10.49949(19)
_cell_length_b 15.8323(3)
_cell_length_c 35.2366(6)
_cell_measurement_reflns_used 39997
_cell_measurement_temperature 173
_cell_measurement_theta_max 68.20
_cell_measurement_theta_min 3.06
_cell_volume 5857.42(18)
_computing_cell_refinement 'RAPID AUTO'
_computing_data_collection 'RAPID AUTO (Rigaku, ????)'
_computing_data_reduction 'RAPID AUTO'
_computing_molecular_graphics 'CrystalStructure 4.3'
_computing_publication_material 'CrystalStructure 4.3 (Rigaku, 2018)'
_computing_structure_refinement 'SHELXL Version 2018/1 (Sheldrick, 2008)'
_computing_structure_solution 'SHELXT Version 2014/5 (Sheldrick, 2014)'
_diffrn_ambient_temperature 173
_diffrn_detector_area_resol_mean 10.000
_diffrn_measured_fraction_theta_full 1.000
_diffrn_measured_fraction_theta_max 0.998
_diffrn_measurement_device_type 'Rigaku R-AXIS RAPID'
_diffrn_measurement_method \w
_diffrn_radiation_type 'Cu K\a'
_diffrn_radiation_wavelength 1.54187
_diffrn_reflns_av_R_equivalents 0.0653
_diffrn_reflns_av_unetI/netI 0.0442
_diffrn_reflns_Laue_measured_fraction_full 1.000
_diffrn_reflns_Laue_measured_fraction_max 0.998
_diffrn_reflns_limit_h_max 12
_diffrn_reflns_limit_h_min -12
_diffrn_reflns_limit_k_max 18
_diffrn_reflns_limit_k_min -18
_diffrn_reflns_limit_l_max 42
_diffrn_reflns_limit_l_min -41
_diffrn_reflns_number 63297
_diffrn_reflns_point_group_measured_fraction_full 1.000
_diffrn_reflns_point_group_measured_fraction_max 0.998
_diffrn_reflns_theta_full 67.687
_diffrn_reflns_theta_max 68.223
_diffrn_reflns_theta_min 4.903
_diffrn_standards_number 0
_exptl_absorpt_coefficient_mu 1.370
_exptl_absorpt_correction_T_max 0.973
_exptl_absorpt_correction_T_min 0.680
_exptl_absorpt_correction_type multi-scan
_exptl_absorpt_process_details 'ABSCOR (Rigaku, 1995)'
_exptl_crystal_colour colorless
_exptl_crystal_density_diffrn 1.337
_exptl_crystal_density_method 'not measured'
_exptl_crystal_description platelet
_exptl_crystal_F_000 2464.00
_exptl_crystal_size_max 0.200
_exptl_crystal_size_mid 0.100
_exptl_crystal_size_min 0.020
_refine_diff_density_max 1.09
_refine_diff_density_min -0.39
_refine_ls_extinction_method none
_refine_ls_goodness_of_fit_ref 1.041
_refine_ls_hydrogen_treatment constr
_refine_ls_number_parameters 391
_refine_ls_number_reflns 5355
_refine_ls_number_restraints 0
_refine_ls_R_factor_all 0.0970
_refine_ls_R_factor_gt 0.0687
_refine_ls_shift/su_max 0.000
_refine_ls_structure_factor_coef Fsqd
_refine_ls_weighting_details 'w = 1/[\s^2^(Fo^2^)+(0.1027P)^2^+5.2183P] where P=(Fo^2^+2Fc^2^)/3'
_refine_ls_weighting_scheme calc
_refine_ls_wR_factor_gt 0.1841
_refine_ls_wR_factor_ref 0.2004
_reflns_Friedel_coverage 0.000
_reflns_number_gt 3870
_reflns_number_total 5355
_reflns_threshold_expression F^2^>2.0\s(F^2^)
_cod_data_source_file c9cc01679a2.cif
_cod_data_source_block ak-cis0809
_cod_original_cell_volume 5857.41(18)
_cod_database_code 7123364

loop_
_space_group_symop_id
_space_group_symop_operation_xyz
1 +X,+Y,+Z
2 1/2+X,1/2-Y,-Z
3 -X,1/2+Y,1/2-Z
4 1/2-X,-Y,1/2+Z
5 -X,-Y,-Z
6 -1/2-X,-1/2+Y,+Z
7 +X,-1/2-Y,-1/2+Z
8 -1/2+X,+Y,-1/2-Z

loop_
_atom_site_label
_atom_site_type_symbol
_atom_site_fract_x
_atom_site_fract_y
_atom_site_fract_z
_atom_site_U_iso_or_equiv
_atom_site_adp_type
_atom_site_occupancy
_atom_site_site_symmetry_order
_atom_site_calc_flag
_atom_site_refinement_flags_posn
_atom_site_refinement_flags_adp
_atom_site_refinement_flags_occupancy
P1 P 0.64588(9) 0.60383(6) 0.67841(2) 0.0377(3) Uani 1 1 d . . .
F1 F 0.4418(3) 1.00315(18) 0.60705(8) 0.0864(9) Uani 1 1 d . . .
F2 F 0.2916(3) 1.00334(18) 0.56194(9) 0.0917(10) Uani 1 1 d . . .
F3 F 0.4574(11) 0.9260(8) 0.5536(3) 0.135(4) Uani 0.5 1 d . . P
F4 F 0.3195(16) 0.8910(7) 0.5971(4) 0.180(6) Uani 0.5 1 d . . P
F5 F 0.4078(9) 0.8839(6) 0.5735(6) 0.153(7) Uani 0.5 1 d . . P
F6 F 0.2558(7) 0.9325(5) 0.61290(18) 0.0828(19) Uani 0.5 1 d . . P
O1 O 0.6672(2) 0.53002(14) 0.65292(6) 0.0421(6) Uani 1 1 d . . .
O2 O 0.2617(2) 0.67388(16) 0.50066(6) 0.0442(6) Uani 1 1 d . . .
O3 O 0.4018(2) 0.59057(15) 0.45352(6) 0.0431(6) Uani 1 1 d . . .
O4 O 0.8559(3) 0.41665(17) 0.64211(8) 0.0594(8) Uani 1 1 d . . .
N1 N 0.6543(3) 0.81910(17) 0.57733(8) 0.0419(7) Uani 1 1 d . . .
H1A H 0.582859 0.844782 0.568375 0.050 Uiso 1 1 calc R U .
H1B H 0.717124 0.822427 0.559596 0.050 Uiso 1 1 calc R U .
H1C H 0.680200 0.845306 0.598989 0.050 Uiso 1 1 calc R U .
C1 C 0.6258(3) 0.7275(2) 0.58570(9) 0.0367(8) Uani 1 1 d . . .
H1 H 0.559909 0.725325 0.606158 0.044 Uiso 1 1 calc R U .
C2 C 0.7458(3) 0.6803(2) 0.59998(9) 0.0393(8) Uani 1 1 d . . .
H2 H 0.716924 0.621883 0.606449 0.047 Uiso 1 1 calc R U .
C3 C 0.8414(3) 0.6704(2) 0.56742(10) 0.0435(9) Uani 1 1 d . . .
H3A H 0.919889 0.642971 0.576919 0.052 Uiso 1 1 calc R U .
H3B H 0.864525 0.726719 0.557335 0.052 Uiso 1 1 calc R U .
C4 C 0.7826(3) 0.6166(2) 0.53570(10) 0.0432(9) Uani 1 1 d . . .
H4A H 0.833362 0.624485 0.512287 0.052 Uiso 1 1 calc R U .
H4B H 0.788779 0.556319 0.542974 0.052 Uiso 1 1 calc R U .
C5 C 0.6450(3) 0.6369(2) 0.52708(9) 0.0374(8) Uani 1 1 d . . .
C6 C 0.5894(3) 0.6033(2) 0.49419(9) 0.0361(8) Uani 1 1 d . . .
H6 H 0.639559 0.569936 0.477509 0.043 Uiso 1 1 calc R U .
C7 C 0.4633(3) 0.6178(2) 0.48567(9) 0.0365(8) Uani 1 1 d . . .
C8 C 0.3880(3) 0.6647(2) 0.51076(10) 0.0373(8) Uani 1 1 d . . .
C9 C 0.4410(3) 0.6985(2) 0.54303(9) 0.0383(8) Uani 1 1 d . . .
H9 H 0.389895 0.730344 0.560065 0.046 Uiso 1 1 calc R U .
C10 C 0.5716(3) 0.6859(2) 0.55082(9) 0.0364(8) Uani 1 1 d . . .
C11 C 0.7996(3) 0.7170(2) 0.63642(10) 0.0401(8) Uani 1 1 d . . .
C12 C 0.7615(3) 0.6887(2) 0.67256(9) 0.0379(8) Uani 1 1 d . . .
C13 C 0.8094(4) 0.7284(2) 0.70481(10) 0.0450(9) Uani 1 1 d . . .
H13 H 0.783754 0.709102 0.729164 0.054 Uiso 1 1 calc R U .
C14 C 0.8936(4) 0.7953(2) 0.70210(11) 0.0485(9) Uani 1 1 d . . .
H14 H 0.923790 0.822495 0.724385 0.058 Uiso 1 1 calc R U .
C15 C 0.9332(4) 0.8219(2) 0.66716(11) 0.0505(10) Uani 1 1 d . . .
H15 H 0.992073 0.867198 0.665061 0.061 Uiso 1 1 calc R U .
C16 C 0.8870(4) 0.7825(2) 0.63468(11) 0.0475(9) Uani 1 1 d . . .
H16 H 0.916281 0.801051 0.610568 0.057 Uiso 1 1 calc R U .
C17 C 0.6520(4) 0.5702(2) 0.72730(10) 0.0433(8) Uani 1 1 d . . .
C18 C 0.7397(5) 0.5090(3) 0.73674(11) 0.0572(11) Uani 1 1 d . . .
H18 H 0.795931 0.487590 0.717921 0.069 Uiso 1 1 calc R U .
C19 C 0.7465(5) 0.4784(3) 0.77353(12) 0.0684(13) Uani 1 1 d . . .
H19 H 0.807781 0.436675 0.779962 0.082 Uiso 1 1 calc R U .
C20 C 0.6648(5) 0.5084(3) 0.80057(12) 0.0674(13) Uani 1 1 d . . .
H20 H 0.669098 0.487133 0.825738 0.081 Uiso 1 1 calc R U .
C21 C 0.5769(5) 0.5690(3) 0.79159(11) 0.0705(13) Uani 1 1 d . . .
H21 H 0.520130 0.589380 0.810465 0.085 Uiso 1 1 calc R U .
C22 C 0.5708(4) 0.6005(3) 0.75502(11) 0.0610(11) Uani 1 1 d . . .
H22 H 0.510501 0.643105 0.748927 0.073 Uiso 1 1 calc R U .
C23 C 0.4950(4) 0.6533(2) 0.66949(9) 0.0393(8) Uani 1 1 d . . .
C24 C 0.4676(4) 0.7353(3) 0.68102(11) 0.0535(10) Uani 1 1 d . . .
H24 H 0.527852 0.765807 0.695737 0.064 Uiso 1 1 calc R U .
C25 C 0.3537(5) 0.7727(3) 0.67126(14) 0.0680(13) Uani 1 1 d . . .
H25 H 0.335661 0.828648 0.679348 0.082 Uiso 1 1 calc R U .
C26 C 0.2659(4) 0.7289(3) 0.64977(14) 0.0676(12) Uani 1 1 d . . .
H26 H 0.187559 0.755040 0.643105 0.081 Uiso 1 1 calc R U .
C27 C 0.2908(4) 0.6483(3) 0.63799(12) 0.0573(11) Uani 1 1 d . . .
H27 H 0.230325 0.618737 0.622953 0.069 Uiso 1 1 calc R U .
C28 C 0.4055(4) 0.6093(2) 0.64811(10) 0.0452(9) Uani 1 1 d . . .
H28 H 0.422307 0.552876 0.640405 0.054 Uiso 1 1 calc R U .
C29 C 0.1743(4) 0.6951(3) 0.53012(11) 0.0529(10) Uani 1 1 d . . .
H29A H 0.087570 0.696276 0.519829 0.063 Uiso 1 1 calc R U .
H29B H 0.195715 0.750858 0.540393 0.063 Uiso 1 1 calc R U .
H29C H 0.179422 0.652840 0.550370 0.063 Uiso 1 1 calc R U .
C30 C 0.4764(4) 0.5418(2) 0.42702(9) 0.0450(9) Uani 1 1 d . . .
H30A H 0.422933 0.525169 0.405496 0.054 Uiso 1 1 calc R U .
H30B H 0.509095 0.491119 0.439694 0.054 Uiso 1 1 calc R U .
H30C H 0.547990 0.575950 0.417887 0.054 Uiso 1 1 calc R U .
B1 B 0.3624(6) 0.9563(4) 0.58450(19) 0.0721(17) Uani 1 1 d . . .

loop_
_atom_site_aniso_label
_atom_site_aniso_U_11
_atom_site_aniso_U_22
_atom_site_aniso_U_33
_atom_site_aniso_U_23
_atom_site_aniso_U_13
_atom_site_aniso_U_12
P1 0.0416(5) 0.0387(5) 0.0329(5) -0.0014(4) 0.0003(4) 0.0005(4)
F1 0.0640(18) 0.096(2) 0.099(2) -0.0333(16) -0.0271(15) 0.0129(15)
F2 0.088(2) 0.0788(19) 0.108(2) -0.0104(17) -0.0420(18) 0.0033(16)
F3 0.127(9) 0.169(11) 0.109(6) -0.063(6) -0.059(6) 0.085(7)
F4 0.263(18) 0.094(8) 0.183(12) 0.056(8) 0.010(11) -0.001(9)
F5 0.066(6) 0.066(6) 0.33(2) -0.103(9) -0.045(8) 0.028(4)
F6 0.077(4) 0.099(5) 0.072(4) 0.000(4) -0.022(3) -0.014(4)
O1 0.0518(16) 0.0379(13) 0.0365(12) -0.0016(10) -0.0002(11) 0.0012(11)
O2 0.0362(14) 0.0573(15) 0.0392(13) -0.0032(11) 0.0024(11) 0.0046(11)
O3 0.0429(14) 0.0465(14) 0.0398(13) -0.0081(11) -0.0032(11) 0.0030(11)
O4 0.0528(17) 0.0620(17) 0.0635(18) -0.0204(14) 0.0049(14) 0.0040(14)
N1 0.0436(18) 0.0445(17) 0.0377(16) -0.0052(13) -0.0020(13) 0.0029(14)
C1 0.036(2) 0.0423(19) 0.0318(17) 0.0007(14) 0.0044(15) -0.0034(15)
C2 0.040(2) 0.0422(19) 0.0354(17) 0.0005(15) -0.0012(15) -0.0052(16)
C3 0.036(2) 0.052(2) 0.043(2) -0.0014(16) -0.0021(16) -0.0012(17)
C4 0.034(2) 0.053(2) 0.0420(19) -0.0036(17) 0.0020(16) 0.0030(17)
C5 0.041(2) 0.0368(18) 0.0349(17) 0.0011(14) -0.0015(15) -0.0039(15)
C6 0.0382(19) 0.0340(17) 0.0360(17) -0.0012(14) 0.0009(15) 0.0020(15)
C7 0.040(2) 0.0361(18) 0.0328(17) -0.0009(14) -0.0022(15) -0.0032(15)
C8 0.0339(19) 0.0365(18) 0.0415(19) 0.0025(15) -0.0033(15) -0.0019(14)
C9 0.040(2) 0.0400(19) 0.0347(17) -0.0017(14) 0.0040(15) 0.0014(15)
C10 0.037(2) 0.0397(18) 0.0320(17) 0.0028(14) -0.0017(15) -0.0034(15)
C11 0.037(2) 0.0427(19) 0.0403(19) 0.0020(16) -0.0039(16) -0.0006(16)
C12 0.0351(19) 0.0413(19) 0.0372(18) 0.0037(15) -0.0013(15) 0.0036(15)
C13 0.050(2) 0.048(2) 0.0365(19) -0.0047(16) -0.0066(17) 0.0036(18)
C14 0.049(2) 0.048(2) 0.048(2) -0.0058(17) -0.0115(18) -0.0032(18)
C15 0.048(2) 0.045(2) 0.059(2) 0.0044(18) -0.0117(19) -0.0103(18)
C16 0.048(2) 0.051(2) 0.044(2) 0.0049(17) -0.0057(18) -0.0082(18)
C17 0.052(2) 0.0418(19) 0.0363(18) -0.0012(15) -0.0009(17) -0.0052(17)
C18 0.073(3) 0.057(2) 0.042(2) 0.0082(18) 0.002(2) 0.008(2)
C19 0.095(4) 0.060(3) 0.050(2) 0.011(2) -0.009(3) 0.010(3)
C20 0.097(4) 0.067(3) 0.038(2) 0.006(2) -0.006(2) -0.016(3)
C21 0.081(3) 0.094(4) 0.037(2) 0.000(2) 0.008(2) 0.004(3)
C22 0.068(3) 0.073(3) 0.042(2) 0.000(2) 0.002(2) 0.005(2)
C23 0.044(2) 0.0408(19) 0.0332(17) 0.0014(14) 0.0000(15) 0.0013(16)
C24 0.054(3) 0.053(2) 0.053(2) -0.0105(19) -0.0003(19) 0.006(2)
C25 0.063(3) 0.055(3) 0.087(3) -0.010(2) 0.000(3) 0.017(2)
C26 0.049(3) 0.071(3) 0.084(3) 0.012(3) 0.006(2) 0.015(2)
C27 0.045(2) 0.067(3) 0.060(3) 0.011(2) -0.005(2) -0.005(2)
C28 0.046(2) 0.045(2) 0.044(2) 0.0062(16) 0.0039(17) -0.0037(17)
C29 0.046(2) 0.066(3) 0.047(2) 0.0100(19) 0.0039(18) 0.010(2)
C30 0.054(2) 0.046(2) 0.0352(18) -0.0056(15) -0.0039(17) 0.0042(18)
B1 0.080(4) 0.051(3) 0.085(4) -0.010(3) -0.033(4) 0.018(3)

loop_
_atom_type_symbol
_atom_type_description
_atom_type_scat_dispersion_real
_atom_type_scat_dispersion_imag
_atom_type_scat_source
C C 0.0181 0.0091
;
International Tables for Crystallography
(Vol. C, Tables 4.2.6.8 and 6.1.1.4)
;
H H 0.0000 0.0000
;
International Tables for Crystallography
(Vol. C, Table 6.1.1.4)
;
O O 0.0492 0.0322
;
International Tables for Crystallography
(Vol. C, Tables 4.2.6.8 and 6.1.1.4)
;
N N 0.0311 0.0180
;
International Tables for Crystallography
(Vol. C, Tables 4.2.6.8 and 6.1.1.4)
;
P P 0.2955 0.4335
;
International Tables for Crystallography
(Vol. C, Tables 4.2.6.8 and 6.1.1.4)
;
B B 0.0090 0.0039
;
International Tables for Crystallography
(Vol. C, Tables 4.2.6.8 and 6.1.1.4)
;
F F 0.0727 0.0534
;
International Tables for Crystallography
(Vol. C, Tables 4.2.6.8 and 6.1.1.4)
;

loop_
_geom_angle_atom_site_label_1
_geom_angle_atom_site_label_2
_geom_angle_atom_site_label_3
_geom_angle
O1 P1 C23 111.69(15)
O1 P1 C17 109.77(15)
C23 P1 C17 109.13(17)
O1 P1 C12 114.17(15)
C23 P1 C12 104.25(16)
C17 P1 C12 107.57(16)
F5 F3 B1 55.7(8)
F6 F4 B1 84.3(10)
F6 F4 F5 147.9(13)
B1 F4 F5 63.7(8)
F3 F5 F4 136.2(13)
F3 F5 B1 80.2(10)
F4 F5 B1 56.7(7)
F4 F6 B1 51.2(7)
C8 O2 C29 117.1(3)
C7 O3 C30 116.5(3)
C1 N1 H1A 109.5
C1 N1 H1B 109.5
H1A N1 H1B 109.5
C1 N1 H1C 109.5
H1A N1 H1C 109.5
H1B N1 H1C 109.5
C10 C1 N1 109.6(3)
C10 C1 C2 111.2(3)
N1 C1 C2 111.5(3)
C10 C1 H1 108.2
N1 C1 H1 108.2
C2 C1 H1 108.2
C11 C2 C3 115.4(3)
C11 C2 C1 113.1(3)
C3 C2 C1 109.8(3)
C11 C2 H2 105.9
C3 C2 H2 105.9
C1 C2 H2 105.9
C2 C3 C4 109.8(3)
C2 C3 H3A 109.7
C4 C3 H3A 109.7
C2 C3 H3B 109.7
C4 C3 H3B 109.7
H3A C3 H3B 108.2
C5 C4 C3 114.3(3)
C5 C4 H4A 108.7
C3 C4 H4A 108.7
C5 C4 H4B 108.7
C3 C4 H4B 108.7
H4A C4 H4B 107.6
C10 C5 C6 118.9(3)
C10 C5 C4 122.2(3)
C6 C5 C4 118.9(3)
C7 C6 C5 121.2(3)
C7 C6 H6 119.4
C5 C6 H6 119.4
O3 C7 C6 125.4(3)
O3 C7 C8 115.0(3)
C6 C7 C8 119.6(3)
C9 C8 O2 124.1(3)
C9 C8 C7 120.0(3)
O2 C8 C7 115.8(3)
C8 C9 C10 119.9(3)
C8 C9 H9 120.0
C10 C9 H9 120.0
C5 C10 C9 120.3(3)
C5 C10 C1 122.1(3)
C9 C10 C1 117.6(3)
C16 C11 C12 117.8(3)
C16 C11 C2 119.7(3)
C12 C11 C2 122.5(3)
C13 C12 C11 119.5(3)
C13 C12 P1 118.7(3)
C11 C12 P1 121.8(3)
C14 C13 C12 121.3(3)
C14 C13 H13 119.3
C12 C13 H13 119.3
C15 C14 C13 119.5(3)
C15 C14 H14 120.2
C13 C14 H14 120.2
C14 C15 C16 119.8(4)
C14 C15 H15 120.1
C16 C15 H15 120.1
C11 C16 C15 122.0(4)
C11 C16 H16 119.0
C15 C16 H16 119.0
C18 C17 C22 119.1(4)
C18 C17 P1 117.6(3)
C22 C17 P1 123.3(3)
C17 C18 C19 120.4(4)
C17 C18 H18 119.8
C19 C18 H18 119.8
C20 C19 C18 119.9(4)
C20 C19 H19 120.0
C18 C19 H19 120.0
C19 C20 C21 120.4(4)
C19 C20 H20 119.8
C21 C20 H20 119.8
C20 C21 C22 120.0(4)
C20 C21 H21 120.0
C22 C21 H21 120.0
C17 C22 C21 120.3(4)
C17 C22 H22 119.9
C21 C22 H22 119.9
C24 C23 C28 119.1(4)
C24 C23 P1 122.6(3)
C28 C23 P1 118.1(3)
C25 C24 C23 120.5(4)
C25 C24 H24 119.7
C23 C24 H24 119.7
C24 C25 C26 120.1(4)
C24 C25 H25 119.9
C26 C25 H25 119.9
C27 C26 C25 120.5(4)
C27 C26 H26 119.8
C25 C26 H26 119.8
C26 C27 C28 119.9(4)
C26 C27 H27 120.0
C28 C27 H27 120.0
C23 C28 C27 119.9(4)
C23 C28 H28 120.1
C27 C28 H28 120.1
O2 C29 H29A 109.5
O2 C29 H29B 109.5
H29A C29 H29B 109.5
O2 C29 H29C 109.5
H29A C29 H29C 109.5
H29B C29 H29C 109.5
O3 C30 H30A 109.5
O3 C30 H30B 109.5
H30A C30 H30B 109.5
O3 C30 H30C 109.5
H30A C30 H30C 109.5
H30B C30 H30C 109.5
F4 B1 F5 59.6(8)
F4 B1 F2 119.6(9)
F5 B1 F2 121.6(9)
F4 B1 F1 118.3(8)
F5 B1 F1 115.3(6)
F2 B1 F1 112.7(5)
F4 B1 F6 44.5(8)
F5 B1 F6 104.2(10)
F2 B1 F6 96.9(5)
F1 B1 F6 101.4(5)
F4 B1 F3 103.4(9)
F5 B1 F3 44.1(7)
F2 B1 F3 96.6(6)
F1 B1 F3 100.5(6)
F6 B1 F3 147.4(7)

loop_
_geom_bond_atom_site_label_1
_geom_bond_atom_site_label_2
_geom_bond_distance
P1 O1 1.491(2)
P1 C23 1.795(4)
P1 C17 1.804(4)
P1 C12 1.823(4)
F1 B1 1.370(6)
F2 B1 1.319(6)
F3 F5 1.097(16)
F3 B1 1.552(12)
F4 F6 1.090(15)
F4 B1 1.213(11)
F4 F5 1.252(17)
F5 B1 1.300(10)
F6 B1 1.548(10)
O2 C8 1.380(4)
O2 C29 1.426(4)
O3 C7 1.373(4)
O3 C30 1.443(4)
N1 C1 1.509(4)
N1 H1A 0.9100
N1 H1B 0.9100
N1 H1C 0.9100
C1 C10 1.506(4)
C1 C2 1.549(5)
C1 H1 1.0000
C2 C11 1.519(5)
C2 C3 1.533(5)
C2 H2 1.0000
C3 C4 1.535(5)
C3 H3A 0.9900
C3 H3B 0.9900
C4 C5 1.511(5)
C4 H4A 0.9900
C4 H4B 0.9900
C5 C10 1.376(5)
C5 C6 1.403(4)
C6 C7 1.377(5)
C6 H6 0.9500
C7 C8 1.399(5)
C8 C9 1.375(5)
C9 C10 1.413(5)
C9 H9 0.9500
C11 C16 1.386(5)
C11 C12 1.408(5)
C12 C13 1.392(5)
C13 C14 1.383(5)
C13 H13 0.9500
C14 C15 1.366(5)
C14 H14 0.9500
C15 C16 1.391(5)
C15 H15 0.9500
C16 H16 0.9500
C17 C18 1.377(5)
C17 C22 1.383(5)
C18 C19 1.385(5)
C18 H18 0.9500
C19 C20 1.367(6)
C19 H19 0.9500
C20 C21 1.367(6)
C20 H20 0.9500
C21 C22 1.383(6)
C21 H21 0.9500
C22 H22 0.9500
C23 C24 1.390(5)
C23 C28 1.391(5)
C24 C25 1.377(6)
C24 H24 0.9500
C25 C26 1.380(6)
C25 H25 0.9500
C26 C27 1.369(6)
C26 H26 0.9500
C27 C28 1.400(5)
C27 H27 0.9500
C28 H28 0.9500
C29 H29A 0.9800
C29 H29B 0.9800
C29 H29C 0.9800
C30 H30A 0.9800
C30 H30B 0.9800
C30 H30C 0.9800

loop_
_geom_hbond_atom_site_label_D
_geom_hbond_atom_site_label_H
_geom_hbond_atom_site_label_A
_geom_hbond_site_symmetry_A
_geom_hbond_distance_DA
_geom_hbond_distance_DH
_geom_hbond_distance_HA
_geom_hbond_angle_DHA
_geom_hbond_publ_flag
N1 H1A F3 . 2.799(12) 0.910 1.912 164.3 no
N1 H1A F5 . 2.787(10) 0.910 1.947 152.7 no
N1 H1B O2 2_566 2.973(4) 0.910 2.175 145.9 no
N1 H1C O4 6_765 2.758(4) 0.910 1.931 150.2 no

loop_
_geom_torsion_atom_site_label_1
_geom_torsion_atom_site_label_2
_geom_torsion_atom_site_label_3
_geom_torsion_atom_site_label_4
_geom_torsion
B1 F3 F5 F4 9.7(19)
F6 F4 F5 F3 -10(5)
B1 F4 F5 F3 -11(2)
F6 F4 F5 B1 2(3)
F5 F4 F6 B1 -2(2)
C10 C1 C2 C11 -176.8(3)
N1 C1 C2 C11 60.6(4)
C10 C1 C2 C3 52.8(4)
N1 C1 C2 C3 -69.9(3)
C11 C2 C3 C4 168.4(3)
C1 C2 C3 C4 -62.4(4)
C2 C3 C4 C5 42.0(4)
C3 C4 C5 C10 -13.3(5)
C3 C4 C5 C6 168.1(3)
C10 C5 C6 C7 -0.7(5)
C4 C5 C6 C7 178.0(3)
C30 O3 C7 C6 1.0(5)
C30 O3 C7 C8 -179.8(3)
C5 C6 C7 O3 177.2(3)
C5 C6 C7 C8 -2.0(5)
C29 O2 C8 C9 -20.8(5)
C29 O2 C8 C7 159.5(3)
O3 C7 C8 C9 -176.9(3)
C6 C7 C8 C9 2.3(5)
O3 C7 C8 O2 2.8(4)
C6 C7 C8 O2 -178.0(3)
O2 C8 C9 C10 -179.7(3)
C7 C8 C9 C10 0.0(5)
C6 C5 C10 C9 3.1(5)
C4 C5 C10 C9 -175.6(3)
C6 C5 C10 C1 -177.2(3)
C4 C5 C10 C1 4.2(5)
C8 C9 C10 C5 -2.7(5)
C8 C9 C10 C1 177.5(3)
N1 C1 C10 C5 99.6(4)
C2 C1 C10 C5 -24.0(4)
N1 C1 C10 C9 -80.6(4)
C2 C1 C10 C9 155.7(3)
C3 C2 C11 C16 39.9(5)
C1 C2 C11 C16 -87.7(4)
C3 C2 C11 C12 -142.0(3)
C1 C2 C11 C12 90.4(4)
C16 C11 C12 C13 1.8(5)
C2 C11 C12 C13 -176.4(3)
C16 C11 C12 P1 179.3(3)
C2 C11 C12 P1 1.1(5)
O1 P1 C12 C13 -137.9(3)
C23 P1 C12 C13 99.9(3)
C17 P1 C12 C13 -15.9(3)
O1 P1 C12 C11 44.5(3)
C23 P1 C12 C11 -77.7(3)
C17 P1 C12 C11 166.6(3)
C11 C12 C13 C14 0.1(5)
P1 C12 C13 C14 -177.5(3)
C12 C13 C14 C15 -1.5(6)
C13 C14 C15 C16 1.0(6)
C12 C11 C16 C15 -2.3(6)
C2 C11 C16 C15 175.9(4)
C14 C15 C16 C11 1.0(6)
O1 P1 C17 C18 37.4(4)
C23 P1 C17 C18 160.1(3)
C12 P1 C17 C18 -87.3(3)
O1 P1 C17 C22 -140.3(3)
C23 P1 C17 C22 -17.6(4)
C12 P1 C17 C22 95.0(4)
C22 C17 C18 C19 -0.1(6)
P1 C17 C18 C19 -177.9(4)
C17 C18 C19 C20 0.7(7)
C18 C19 C20 C21 -0.5(7)
C19 C20 C21 C22 -0.3(7)
C18 C17 C22 C21 -0.7(6)
P1 C17 C22 C21 177.0(4)
C20 C21 C22 C17 0.9(7)
O1 P1 C23 C24 -161.0(3)
C17 P1 C23 C24 77.5(3)
C12 P1 C23 C24 -37.2(3)
O1 P1 C23 C28 14.9(3)
C17 P1 C23 C28 -106.6(3)
C12 P1 C23 C28 138.7(3)
C28 C23 C24 C25 -0.3(6)
P1 C23 C24 C25 175.5(3)
C23 C24 C25 C26 -0.2(7)
C24 C25 C26 C27 0.1(7)
C25 C26 C27 C28 0.7(7)
C24 C23 C28 C27 1.1(5)
P1 C23 C28 C27 -174.9(3)
C26 C27 C28 C23 -1.3(6)
F6 F4 B1 F5 -179.0(14)
F6 F4 B1 F2 -67.5(11)
F5 F4 B1 F2 111.5(12)
F6 F4 B1 F1 76.7(11)
F5 F4 B1 F1 -104.3(9)
F5 F4 B1 F6 179.0(14)
F6 F4 B1 F3 -173.3(8)
F5 F4 B1 F3 5.7(12)
F3 F5 B1 F4 172.0(16)
F3 F5 B1 F2 63.8(10)
F4 F5 B1 F2 -108.2(13)
F3 F5 B1 F1 -78.6(14)
F4 F5 B1 F1 109.4(10)
F3 F5 B1 F6 171.2(9)
F4 F5 B1 F6 -0.7(10)
F4 F5 B1 F3 -172.0(16)
F4 F6 B1 F5 0.9(13)
F4 F6 B1 F2 126.0(11)
F4 F6 B1 F1 -119.1(11)
F4 F6 B1 F3 12.2(14)
F5 F3 B1 F4 -7.1(14)
F5 F3 B1 F2 -129.7(11)
F5 F3 B1 F1 115.6(11)
F5 F3 B1 F6 -15.9(16)
